data_1557434
loop_
_publ_author_name
'Kansikas, Jarno'
'Leskela, Markku'
'Kenessey, Gabor'
'Wadsten, Tommy'
'Liptay, Gyorgy'

_publ_section_title
;
 Pyridine-Type Complexes of Transition-Metal Halides. IX. Preparation and
 Characterization of 2,4- and 3,4-Dimethylpyridine Complexes of Cobalt(II)
 Bromide: the Crystal Structure of
 Dibromobis(2,4-dimethylpyridine)cobalt(II) and
 Bromotetrakis(3,4-dimethylpyridine)cobalt(II) Bromide
;
_journal_name_full 'Acta Chemica Scandinavica'
_journal_page_first 267
_journal_page_last 274
_journal_paper_doi 10.3891/acta.chem.scand.50-0267
_journal_volume 50
_journal_year 1996
_chemical_formula_sum 'C28 H36 Br2 Co N4'
_chemical_formula_weight 647.36
_chemical_name_common
;
Bromotetrakis(3,4-dimethylpyridine)cobalt(II) Bromide
;
_space_group_IT_number 15
_space_group_name_Hall '-C 2yc'
_space_group_name_H-M_alt 'C 1 2/c 1'
_symmetry_cell_setting monoclinic
_symmetry_Int_Tables_number 15
_symmetry_space_group_name_Hall '-C 2yc'
_symmetry_space_group_name_H-M 'C 1 2/c 1'
_cell_angle_alpha 90.
_cell_angle_beta 90.55(3)
_cell_angle_gamma 90.
_cell_formula_units_Z 4
_cell_length_a 14.817(3)
_cell_length_b 13.290(3)
_cell_length_c 14.871(3)
_cell_volume 2928.2(11)
_diffrn_ambient_temperature 293
_diffrn_radiation_probe x-ray
_diffrn_radiation_type MoK\a
_diffrn_radiation_wavelength 0.71069
_exptl_absorpt_coefficient_mu 3.336
_exptl_crystal_density_diffrn 1.469
_exptl_crystal_F_000 1316
_refine_ls_goodness_of_fit_ref 0.77
_refine_ls_number_parameters 161
_refine_ls_number_reflns 1367
_refine_ls_R_factor_gt 0.0602
_refine_ls_wR_factor_gt 0.0808
_cod_data_source_file Acta-Chem-Scand-1996-50-267-2.cif
_cod_data_source_block 2
_cod_original_cell_volume 2929.5(11)
_cod_original_sg_symbol_H-M 'C 2/c'
_cod_database_code 1557434

loop_
_space_group_symop_id
_space_group_symop_operation_xyz
1 x,y,z
2 -x,y,1/2-z
3 -x,-y,-z
4 x,-y,1/2+z
5 1/2+x,1/2+y,z
6 1/2-x,1/2+y,1/2-z
7 1/2-x,1/2-y,-z
8 1/2+x,1/2-y,1/2+z

loop_
_atom_site_label
_atom_site_type_symbol
_atom_site_thermal_displace_type
_atom_site_fract_x
_atom_site_fract_y
_atom_site_fract_z
_atom_site_occupancy
_atom_site_U_iso_or_equiv
_atom_site_calc_flag
_atom_site_refinement_flags
_atom_site_disorder_assembly
_atom_site_disorder_group
Br1 Br Uiso 0.50000 0.45550(10) 0.75000 1.000 0.0440(10) . . . .
Br2 Br Uiso 0.50000 0.97790(10) 0.75000 1.000 0.0640(10) . . . .
Co Co Uiso 0.50000 0.6435(2) 0.75000 1.000 0.0360(10) . . . .
N1 N Uiso 0.3688(5) 0.6669(6) 0.6972(5) 1.000 0.039(2) . . . .
N2 N Uiso 0.5530(5) 0.6749(6) 0.6231(5) 1.000 0.040(3) . . . .
C12 C Uiso 0.3430(6) 0.7568(8) 0.6662(7) 1.000 0.042(3) . . . .
C13 C Uiso 0.2581(7) 0.7782(8) 0.6330(7) 1.000 0.048(3) . . . .
C14 C Uiso 0.1917(7) 0.7024(8) 0.6358(7) 1.000 0.048(3) . . . .
C15 C Uiso 0.2181(7) 0.6108(9) 0.6714(7) 1.000 0.052(4) . . . .
C16 C Uiso 0.3048(7) 0.5966(8) 0.7006(7) 1.000 0.044(3) . . . .
C17 C Uiso 0.2380(9) 0.8834(9) 0.5996(10) 1.000 0.078(5) . . . .
C18 C Uiso 0.0983(8) 0.7207(10) 0.6040(9) 1.000 0.070(4) . . . .
C22 C Uiso 0.5716(7) 0.7693(8) 0.5991(7) 1.000 0.047(3) . . . .
C23 C Uiso 0.6085(8) 0.7980(9) 0.5159(8) 1.000 0.053(4) . . . .
C24 C Uiso 0.6265(7) 0.7201(9) 0.4548(7) 1.000 0.053(4) . . . .
C25 C Uiso 0.6046(8) 0.6226(9) 0.4784(7) 1.000 0.056(4) . . . .
C26 C Uiso 0.5691(7) 0.6039(9) 0.5620(7) 1.000 0.047(3) . . . .
C27 C Uiso 0.6249(10) 0.9063(10) 0.4975(9) 1.000 0.080(5) . . . .
C28 C Uiso 0.6650(11) 0.7436(13) 0.3628(8) 1.000 0.093(6) . . . .

loop_
_atom_type_symbol
_atom_type_description
_atom_type_scat_dispersion_real
_atom_type_scat_dispersion_imag
_atom_type_scat_source
C C 0.0033 0.0016 ' International Tables Vol C Tables 4.2.6.8 and 6.1.1.4'
Br Br -0.2901 2.4595 ' International Tables Vol C Tables 4.2.6.8 and 6.1.1.4'
Co Co 0.3494 0.9721 ' International Tables Vol C Tables 4.2.6.8 and 6.1.1.4'
N N 0.0061 0.0033 ' International Tables Vol C Tables 4.2.6.8 and 6.1.1.4'

loop_
_geom_angle_atom_site_label_1
_geom_angle_atom_site_label_2
_geom_angle_atom_site_label_3
_geom_angle
_geom_angle_site_symmetry_1
_geom_angle_site_symmetry_2
_geom_angle_site_symmetry_3
_geom_angle_publ_flag
Br1 Co N1 98.5(2) . . . yes
Br1 Co N2 101.5(2) . . . yes
Br1 Co N1 98.5(2) . . 2_656 yes
Br1 Co N2 101.5(2) . . 2_656 yes
N1 Co N2 89.3(3) . . . yes
N1 Co N1 163.1(3) . . 2_656 yes
N1 Co N2 87.4(3) . . 2_656 yes
N1 Co N2 87.4(3) 2_656 . . yes
N2 Co N2 157.0(3) . . 2_656 yes
N1 Co N2 89.3(3) 2_656 . 2_656 yes
Co N1 C12 121.3(6) . . . yes
Co N1 C16 122.4(7) . . . yes
C12 N1 C16 116.0(8) . . . yes
Co N2 C22 120.6(7) . . . yes
Co N2 C26 123.0(7) . . . yes
C22 N2 C26 116.4(9) . . . yes
N1 C12 C13 124.5(9) . . . yes
C12 C13 C14 118.5(10) . . . no
C12 C13 C17 119.0(10) . . . no
C14 C13 C17 122.4(10) . . . no
C13 C14 C15 116.5(9) . . . no
C13 C14 C18 121.7(10) . . . no
C15 C14 C18 121.9(10) . . . no
C14 C15 C16 120.4(10) . . . no
N1 C16 C15 124.0(10) . . . yes
N2 C22 C23 124.9(10) . . . yes
C22 C23 C24 116.5(10) . . . no
C22 C23 C27 119.3(11) . . . no
C24 C23 C27 124.2(11) . . . no
C23 C24 C25 118.7(10) . . . no
C23 C24 C28 120.4(11) . . . no
C25 C24 C28 120.8(11) . . . no
C24 C25 C26 119.4(10) . . . no
N2 C26 C25 124.1(11) . . . yes

loop_
_geom_bond_atom_site_label_1
_geom_bond_atom_site_label_2
_geom_bond_distance
_geom_bond_site_symmetry_1
_geom_bond_site_symmetry_2
_geom_bond_publ_flag
Br1 Co 2.499(3) . . yes
Co N1 2.113(7) . . yes
Co N2 2.093(7) . . yes
Co N1 2.113(7) . 2_656 yes
Co N2 2.093(7) . 2_656 yes
N1 C12 1.335(13) . . yes
N1 C16 1.333(13) . . yes
N2 C22 1.334(13) . . yes
N2 C26 1.333(14) . . yes
C12 C13 1.377(14) . . no
C13 C14 1.409(15) . . no
C13 C17 1.512(16) . . no
C14 C15 1.383(16) . . no
C14 C18 1.478(16) . . no
C15 C16 1.365(15) . . no
C22 C23 1.410(16) . . no
C23 C24 1.405(16) . . no
C23 C27 1.486(18) . . no
C24 C25 1.382(17) . . no
C24 C28 1.520(17) . . no
C25 C26 1.377(15) . . no

loop_
_geom_torsion_atom_site_label_1
_geom_torsion_atom_site_label_2
_geom_torsion_atom_site_label_3
_geom_torsion_atom_site_label_4
_geom_torsion
_geom_torsion_site_symmetry_1
_geom_torsion_site_symmetry_2
_geom_torsion_site_symmetry_3
_geom_torsion_site_symmetry_4
_geom_torsion_publ_flag
Br1 Co N1 C12 -165.5(7) . . . . no
Br1 Co N1 C16 21.0(8) . . . . no
N2 Co N1 C12 -64.0(8) . . . . no
N2 Co N1 C16 122.5(8) . . . . no
N2 Co N1 C12 93.2(8) 2_656 . . . no
N2 Co N1 C16 -80.2(8) 2_656 . . . no
Br1 Co N2 C22 -174.2(7) . . . . no
Br1 Co N2 C26 6.6(8) . . . . no
N1 Co N2 C22 87.4(7) . . . . no
N1 Co N2 C26 -91.9(8) . . . . no
N1 Co N2 C22 -76.1(7) 2_656 . . . no
N1 Co N2 C26 104.7(8) 2_656 . . . no
N2 Co N2 C22 5.9(12) 2_656 . . . no
N2 Co N2 C26 -173.4(7) 2_656 . . . no
Co N1 C12 C13 -178.3(8) . . . . no
C16 N1 C12 C13 -4.4(15) . . . . no
Co N1 C16 C15 176.5(8) . . . . no
C12 N1 C16 C15 2.7(15) . . . . no
Co N2 C22 C23 179.1(8) . . . . no
C26 N2 C22 C23 -1.6(15) . . . . no
Co N2 C26 C25 -179.5(8) . . . . no
C22 N2 C26 C25 1.3(15) . . . . no
N1 C12 C13 C14 3.5(16) . . . . no
N1 C12 C13 C17 -179.7(10) . . . . no
C12 C13 C14 C15 -0.7(15) . . . . no
C12 C13 C14 C18 178.1(10) . . . . no
C17 C13 C14 C15 -177.3(11) . . . . no
C17 C13 C14 C18 1.5(17) . . . . no
C13 C14 C15 C16 -0.8(15) . . . . no
C18 C14 C15 C16 -179.6(11) . . . . no
C14 C15 C16 N1 -0.2(17) . . . . no
N2 C22 C23 C24 0.0(16) . . . . no
N2 C22 C23 C27 179.3(11) . . . . no
C22 C23 C24 C25 2.1(16) . . . . no
C22 C23 C24 C28 179.1(11) . . . . no
C27 C23 C24 C25 -177.2(12) . . . . no
C27 C23 C24 C28 -0.2(18) . . . . no
C23 C24 C25 C26 -2.4(16) . . . . no
C28 C24 C25 C26 -179.4(11) . . . . no
C24 C25 C26 N2 0.8(17) . . . . no
